data_2225161
loop_
_publ_author_name
'Wu, Wei-Na'
'Wang, Yuan'
'Zhang, Ai-Yun'
'Zhao, Rui-Qi'
'Wang, Qiu-Fen'

_publ_section_title
;
 Aqua[<i>N</i>-phenyl-2-(quinolin-8-yloxy)acetamide]dinitratozinc(II)
;
_journal_issue 3
_journal_name_full 'Acta Crystallographica Section E'
_journal_page_first m288
_journal_paper_doi 10.1107/S160053681000471X
_journal_volume 66
_journal_year 2010
_chemical_formula_iupac '[Zn (N O3)2 (C17 H14 N2 O2) (H2 O)]'
_chemical_formula_moiety 'C17 H16 N4 O9 Zn'
_chemical_formula_sum 'C17 H16 N4 O9 Zn'
_chemical_formula_weight 485.71
_chemical_name_systematic
;
Aqua[N-phenyl-2-(quinolin-8-yloxy)acetamide]dinitratozinc(II)
;
_space_group_IT_number 2
_symmetry_cell_setting triclinic
_symmetry_space_group_name_Hall '-P 1'
_symmetry_space_group_name_H-M 'P -1'
_atom_sites_solution_hydrogens geom
_atom_sites_solution_primary direct
_atom_sites_solution_secondary difmap
_audit_creation_method SHELXL-97
_cell_angle_alpha 94.876(2)
_cell_angle_beta 96.496(2)
_cell_angle_gamma 106.031(2)
_cell_formula_units_Z 2
_cell_length_a 7.9980(14)
_cell_length_b 9.5109(16)
_cell_length_c 13.359(2)
_cell_measurement_reflns_used 4639
_cell_measurement_temperature 296(2)
_cell_measurement_theta_max 26.38
_cell_measurement_theta_min 2.57
_cell_volume 963.2(3)
_computing_cell_refinement 'SAINT (Bruker, 1997)'
_computing_data_collection 'SMART (Bruker, 1997)'
_computing_data_reduction 'SAINT (Bruker, 1997)'
_computing_molecular_graphics 'SHELXTL (Sheldrick, 2008)'
_computing_publication_material 'SHELXTL (Sheldrick, 2008)'
_computing_structure_refinement 'SHELXL97 (Sheldrick, 2008)'
_computing_structure_solution 'SHELXS97 (Sheldrick, 2008)'
_diffrn_ambient_temperature 296(2)
_diffrn_measured_fraction_theta_full 0.991
_diffrn_measured_fraction_theta_max 0.991
_diffrn_measurement_device_type 'Bruker SMART CCD'
_diffrn_measurement_method '\f and \w scans'
_diffrn_radiation_monochromator graphite
_diffrn_radiation_source 'fine-focus sealed tube'
_diffrn_radiation_type MoK\a
_diffrn_radiation_wavelength 0.71073
_diffrn_reflns_av_R_equivalents 0.0283
_diffrn_reflns_av_sigmaI/netI 0.0324
_diffrn_reflns_limit_h_max 10
_diffrn_reflns_limit_h_min -10
_diffrn_reflns_limit_k_max 11
_diffrn_reflns_limit_k_min -11
_diffrn_reflns_limit_l_max 16
_diffrn_reflns_limit_l_min -16
_diffrn_reflns_number 10541
_diffrn_reflns_theta_full 26.66
_diffrn_reflns_theta_max 26.66
_diffrn_reflns_theta_min 2.24
_exptl_absorpt_coefficient_mu 1.336
_exptl_absorpt_correction_T_max 0.863
_exptl_absorpt_correction_T_min 0.745
_exptl_absorpt_correction_type multi-scan
_exptl_absorpt_process_details '(SADABS; Bruker, 1997)'
_exptl_crystal_colour Colorless
_exptl_crystal_density_diffrn 1.675
_exptl_crystal_density_method 'not measured'
_exptl_crystal_description Prism
_exptl_crystal_F_000 496
_exptl_crystal_size_max 0.30
_exptl_crystal_size_mid 0.19
_exptl_crystal_size_min 0.11
_refine_diff_density_max 0.662
_refine_diff_density_min -0.389
_refine_ls_extinction_method none
_refine_ls_goodness_of_fit_ref 1.052
_refine_ls_hydrogen_treatment constr
_refine_ls_matrix_type full
_refine_ls_number_parameters 281
_refine_ls_number_reflns 4030
_refine_ls_number_restraints 0
_refine_ls_restrained_S_all 1.052
_refine_ls_R_factor_all 0.0428
_refine_ls_R_factor_gt 0.0343
_refine_ls_shift/su_max 0.000
_refine_ls_shift/su_mean 0.000
_refine_ls_structure_factor_coef Fsqd
_refine_ls_weighting_details 'calc w=1/[\s^2^(Fo^2^)+(0.0544P)^2^+0.1851P] where P=(Fo^2^+2Fc^2^)/3'
_refine_ls_weighting_scheme calc
_refine_ls_wR_factor_gt 0.0874
_refine_ls_wR_factor_ref 0.0926
_reflns_number_gt 3454
_reflns_number_total 4030
_reflns_threshold_expression I>2\s(I)
_cod_data_source_file bh2270.cif
_cod_data_source_block I
_cod_database_code 2225161
_cod_database_fobs_code 2225161

loop_
_symmetry_equiv_pos_as_xyz
'x, y, z'
'-x, -y, -z'

loop_
_atom_site_type_symbol
_atom_site_label
_atom_site_fract_x
_atom_site_fract_y
_atom_site_fract_z
_atom_site_U_iso_or_equiv
_atom_site_adp_type
_atom_site_calc_flag
_atom_site_refinement_flags
_atom_site_occupancy
_atom_site_disorder_assembly
_atom_site_disorder_group
Zn Zn1 0.40610(3) 0.96202(3) 0.180722(18) 0.03178(10) Uani d . 1 . .
O O1 0.3965(2) 0.74601(17) 0.24213(12) 0.0397(4) Uani d . 1 . .
O O2 0.2694(2) 0.78947(17) 0.06551(12) 0.0379(4) Uani d . 1 . .
O O3 0.1934(2) 0.9611(2) 0.25329(13) 0.0468(4) Uani d . 1 . .
O O4 -0.0719(3) 0.9596(3) 0.26368(17) 0.0721(6) Uani d . 1 . .
O O5 0.0289(3) 0.9897(3) 0.12235(16) 0.0820(8) Uani d . 1 . .
O O6 0.4097(3) 1.1192(2) 0.08737(14) 0.0524(5) Uani d . 1 . .
O O7 0.3915(4) 1.2818(2) 0.20478(17) 0.0757(7) Uani d . 1 . .
O O8 0.3628(4) 1.3175(2) 0.04674(17) 0.0769(7) Uani d . 1 . .
O O9 0.6309(2) 0.9394(2) 0.12457(14) 0.0566(5) Uani d . 1 . .
H H9A 0.6102 0.9205 0.0626 0.085 Uiso calc R 1 . .
H H9B 0.7372 0.9403 0.1513 0.085 Uiso d R 1 . .
N N1 0.5583(2) 1.0166(2) 0.32636(13) 0.0337(4) Uani d . 1 . .
N N2 0.2226(3) 0.5535(2) -0.00405(15) 0.0401(5) Uani d . 1 . .
H H2 0.2306 0.4695 0.0117 0.048 Uiso calc R 1 . .
N N3 0.0477(3) 0.9699(2) 0.21100(16) 0.0447(5) Uani d . 1 . .
N N4 0.3863(3) 1.2425(2) 0.11447(17) 0.0480(5) Uani d . 1 . .
C C1 0.6333(3) 1.1531(3) 0.36958(19) 0.0450(6) Uani d . 1 . .
H H1 0.6103 1.2301 0.3375 0.054 Uiso calc R 1 . .
C C2 0.7469(4) 1.1865(3) 0.4625(2) 0.0530(7) Uani d . 1 . .
H H2A 0.7961 1.2840 0.4912 0.064 Uiso calc R 1 . .
C C3 0.7839(4) 1.0767(3) 0.50957(19) 0.0528(7) Uani d . 1 . .
H H3 0.8605 1.0985 0.5703 0.063 Uiso calc R 1 . .
C C4 0.7068(3) 0.9290(3) 0.46704(17) 0.0431(6) Uani d . 1 . .
C C5 0.7382(4) 0.8075(4) 0.5099(2) 0.0566(7) Uani d . 1 . .
H H5 0.8126 0.8223 0.5711 0.068 Uiso calc R 1 . .
C C6 0.6612(4) 0.6687(4) 0.4632(2) 0.0608(8) Uani d . 1 . .
H H6 0.6842 0.5897 0.4927 0.073 Uiso calc R 1 . .
C C7 0.5464(4) 0.6413(3) 0.37011(19) 0.0510(7) Uani d . 1 . .
H H7 0.4958 0.5456 0.3383 0.061 Uiso calc R 1 . .
C C8 0.5119(3) 0.7573(3) 0.32834(17) 0.0370(5) Uani d . 1 . .
C C9 0.5925(3) 0.9046(3) 0.37403(16) 0.0343(5) Uani d . 1 . .
C C10 0.3655(3) 0.6234(3) 0.16737(18) 0.0411(5) Uani d . 1 . .
H H10A 0.2877 0.5363 0.1880 0.049 Uiso calc R 1 . .
H H10B 0.4750 0.6033 0.1567 0.049 Uiso calc R 1 . .
C C11 0.2808(3) 0.6650(2) 0.07116(17) 0.0339(5) Uani d . 1 . .
C C12 0.1501(3) 0.5535(3) -0.10558(18) 0.0381(5) Uani d . 1 . .
C C13 0.1263(4) 0.4259(3) -0.1706(2) 0.0494(6) Uani d . 1 . .
H H13 0.1577 0.3465 -0.1465 0.059 Uiso calc R 1 . .
C C14 0.0558(4) 0.4166(3) -0.2714(2) 0.0610(8) Uani d . 1 . .
H H14 0.0408 0.3311 -0.3150 0.073 Uiso calc R 1 . .
C C15 0.0081(4) 0.5329(3) -0.3068(2) 0.0629(8) Uani d . 1 . .
H H15 -0.0394 0.5267 -0.3744 0.076 Uiso calc R 1 . .
C C16 0.0308(4) 0.6595(3) -0.2417(2) 0.0604(8) Uani d . 1 . .
H H16 -0.0018 0.7382 -0.2661 0.072 Uiso calc R 1 . .
C C17 0.1011(4) 0.6711(3) -0.1408(2) 0.0493(6) Uani d . 1 . .
H H17 0.1154 0.7566 -0.0974 0.059 Uiso calc R 1 . .

loop_
_atom_site_aniso_label
_atom_site_aniso_U_11
_atom_site_aniso_U_22
_atom_site_aniso_U_33
_atom_site_aniso_U_12
_atom_site_aniso_U_13
_atom_site_aniso_U_23
Zn1 0.03517(16) 0.03244(16) 0.02720(15) 0.01224(11) -0.00243(10) 0.00149(10)
O1 0.0471(9) 0.0359(9) 0.0332(8) 0.0153(7) -0.0107(7) -0.0015(7)
O2 0.0448(9) 0.0303(8) 0.0348(8) 0.0113(7) -0.0075(7) -0.0007(6)
O3 0.0357(9) 0.0719(12) 0.0367(9) 0.0229(8) 0.0013(7) 0.0082(8)
O4 0.0428(11) 0.1124(19) 0.0713(15) 0.0334(12) 0.0168(10) 0.0182(13)
O5 0.0611(14) 0.148(2) 0.0473(13) 0.0476(15) -0.0026(10) 0.0271(14)
O6 0.0806(13) 0.0421(10) 0.0500(11) 0.0342(10) 0.0243(10) 0.0164(8)
O7 0.115(2) 0.0597(14) 0.0523(13) 0.0335(13) 0.0008(12) -0.0042(11)
O8 0.126(2) 0.0575(13) 0.0664(14) 0.0540(14) 0.0119(13) 0.0232(11)
O9 0.0378(10) 0.0931(15) 0.0413(10) 0.0280(10) 0.0000(8) -0.0016(10)
N1 0.0325(10) 0.0397(11) 0.0271(9) 0.0100(8) -0.0001(7) 0.0016(8)
N2 0.0509(12) 0.0290(10) 0.0365(11) 0.0114(9) -0.0060(9) -0.0010(8)
N3 0.0375(11) 0.0521(13) 0.0450(12) 0.0175(9) -0.0009(9) 0.0022(10)
N4 0.0587(14) 0.0367(11) 0.0504(13) 0.0177(10) 0.0046(11) 0.0070(10)
C1 0.0481(14) 0.0432(14) 0.0376(13) 0.0074(11) 0.0004(11) -0.0016(11)
C2 0.0539(16) 0.0532(16) 0.0370(14) -0.0016(13) -0.0032(12) -0.0062(12)
C3 0.0450(15) 0.0700(19) 0.0307(13) 0.0029(13) -0.0070(11) -0.0007(12)
C4 0.0370(13) 0.0630(16) 0.0257(11) 0.0110(11) -0.0010(9) 0.0032(11)
C5 0.0592(17) 0.079(2) 0.0327(13) 0.0256(15) -0.0087(12) 0.0133(14)
C6 0.077(2) 0.068(2) 0.0456(16) 0.0351(17) -0.0035(14) 0.0193(14)
C7 0.0645(17) 0.0495(15) 0.0398(14) 0.0212(13) -0.0035(12) 0.0092(12)
C8 0.0382(12) 0.0444(13) 0.0282(11) 0.0142(10) -0.0012(9) 0.0045(9)
C9 0.0299(11) 0.0461(13) 0.0263(11) 0.0110(9) 0.0023(8) 0.0043(9)
C10 0.0516(14) 0.0333(12) 0.0362(12) 0.0150(10) -0.0056(10) -0.0008(10)
C11 0.0323(11) 0.0328(12) 0.0340(12) 0.0080(9) -0.0006(9) 0.0021(9)
C12 0.0377(12) 0.0352(12) 0.0351(12) 0.0043(9) -0.0016(9) -0.0008(9)
C13 0.0568(16) 0.0402(14) 0.0447(14) 0.0107(12) -0.0035(12) -0.0051(11)
C14 0.072(2) 0.0539(17) 0.0426(15) 0.0062(14) -0.0029(14) -0.0165(13)
C15 0.075(2) 0.0621(19) 0.0345(14) 0.0007(15) -0.0108(13) -0.0008(13)
C16 0.073(2) 0.0503(17) 0.0489(16) 0.0117(14) -0.0149(14) 0.0106(13)
C17 0.0614(17) 0.0370(13) 0.0413(14) 0.0084(12) -0.0077(12) -0.0008(11)

loop_
_atom_type_symbol
_atom_type_description
_atom_type_scat_dispersion_real
_atom_type_scat_dispersion_imag
_atom_type_scat_source
C C 0.0033 0.0016 'International Tables Vol C Tables 4.2.6.8 and 6.1.1.4'
H H 0.0000 0.0000 'International Tables Vol C Tables 4.2.6.8 and 6.1.1.4'
N N 0.0061 0.0033 'International Tables Vol C Tables 4.2.6.8 and 6.1.1.4'
O O 0.0106 0.0060 'International Tables Vol C Tables 4.2.6.8 and 6.1.1.4'
Zn Zn 0.2839 1.4301 'International Tables Vol C Tables 4.2.6.8 and 6.1.1.4'

loop_
_geom_angle_atom_site_label_1
_geom_angle_atom_site_label_2
_geom_angle_atom_site_label_3
_geom_angle_site_symmetry_1
_geom_angle_site_symmetry_3
_geom_angle
_geom_angle_publ_flag
O6 Zn1 O3 . . 103.05(7) yes
O6 Zn1 O9 . . 86.57(8) yes
O3 Zn1 O9 . . 170.28(7) yes
O6 Zn1 O2 . . 93.07(7) yes
O3 Zn1 O2 . . 95.75(7) yes
O9 Zn1 O2 . . 85.04(7) yes
O6 Zn1 N1 . . 120.13(8) yes
O3 Zn1 N1 . . 86.60(7) yes
O9 Zn1 N1 . . 87.29(7) yes
O2 Zn1 N1 . . 145.38(7) yes
O6 Zn1 O1 . . 163.42(7) yes
O3 Zn1 O1 . . 86.10(7) yes
O9 Zn1 O1 . . 84.93(7) yes
O2 Zn1 O1 . . 72.04(6) yes
N1 Zn1 O1 . . 73.67(6) yes
C8 O1 C10 . . 119.01(18) ?
C8 O1 Zn1 . . 114.78(14) ?
C10 O1 Zn1 . . 114.98(13) ?
C11 O2 Zn1 . . 120.10(14) ?
N3 O3 Zn1 . . 124.92(15) ?
N4 O6 Zn1 . . 123.50(16) ?
Zn1 O9 H9A . . 109.5 ?
Zn1 O9 H9B . . 135.6 ?
H9A O9 H9B . . 114.8 ?
C1 N1 C9 . . 118.3(2) ?
C1 N1 Zn1 . . 123.78(16) ?
C9 N1 Zn1 . . 117.69(14) ?
C11 N2 C12 . . 129.5(2) ?
C11 N2 H2 . . 115.3 ?
C12 N2 H2 . . 115.3 ?
O5 N3 O4 . . 122.1(2) ?
O5 N3 O3 . . 120.4(2) ?
O4 N3 O3 . . 117.5(2) ?
O7 N4 O8 . . 123.7(2) ?
O7 N4 O6 . . 119.6(2) ?
O8 N4 O6 . . 116.7(2) ?
N1 C1 C2 . . 122.5(3) ?
N1 C1 H1 . . 118.7 ?
C2 C1 H1 . . 118.7 ?
C3 C2 C1 . . 119.7(3) ?
C3 C2 H2A . . 120.2 ?
C1 C2 H2A . . 120.2 ?
C2 C3 C4 . . 120.1(2) ?
C2 C3 H3 . . 119.9 ?
C4 C3 H3 . . 119.9 ?
C5 C4 C3 . . 124.3(2) ?
C5 C4 C9 . . 119.0(2) ?
C3 C4 C9 . . 116.6(2) ?
C6 C5 C4 . . 120.6(2) ?
C6 C5 H5 . . 119.7 ?
C4 C5 H5 . . 119.7 ?
C5 C6 C7 . . 121.5(3) ?
C5 C6 H6 . . 119.3 ?
C7 C6 H6 . . 119.3 ?
C8 C7 C6 . . 118.8(3) ?
C8 C7 H7 . . 120.6 ?
C6 C7 H7 . . 120.6 ?
C7 C8 O1 . . 124.8(2) ?
C7 C8 C9 . . 121.5(2) ?
O1 C8 C9 . . 113.7(2) ?
N1 C9 C4 . . 122.7(2) ?
N1 C9 C8 . . 118.74(19) ?
C4 C9 C8 . . 118.6(2) ?
O1 C10 C11 . . 105.98(18) ?
O1 C10 H10A . . 110.5 ?
C11 C10 H10A . . 110.5 ?
O1 C10 H10B . . 110.5 ?
C11 C10 H10B . . 110.5 ?
H10A C10 H10B . . 108.7 ?
O2 C11 N2 . . 124.8(2) ?
O2 C11 C10 . . 121.6(2) ?
N2 C11 C10 . . 113.54(19) ?
C17 C12 C13 . . 120.1(2) ?
C17 C12 N2 . . 123.6(2) ?
C13 C12 N2 . . 116.3(2) ?
C12 C13 C14 . . 120.1(3) ?
C12 C13 H13 . . 120.0 ?
C14 C13 H13 . . 120.0 ?
C15 C14 C13 . . 120.1(3) ?
C15 C14 H14 . . 120.0 ?
C13 C14 H14 . . 120.0 ?
C14 C15 C16 . . 119.7(3) ?
C14 C15 H15 . . 120.1 ?
C16 C15 H15 . . 120.1 ?
C15 C16 C17 . . 121.1(3) ?
C15 C16 H16 . . 119.5 ?
C17 C16 H16 . . 119.5 ?
C16 C17 C12 . . 119.0(3) ?
C16 C17 H17 . . 120.5 ?
C12 C17 H17 . . 120.5 ?

loop_
_geom_bond_atom_site_label_1
_geom_bond_atom_site_label_2
_geom_bond_site_symmetry_2
_geom_bond_distance
_geom_bond_publ_flag
Zn1 O6 . 2.0231(17) yes
Zn1 O3 . 2.0494(17) yes
Zn1 O9 . 2.0818(17) yes
Zn1 O2 . 2.1110(15) yes
Zn1 N1 . 2.1166(17) yes
Zn1 O1 . 2.2612(16) yes
O1 C8 . 1.369(3) ?
O1 C10 . 1.416(3) ?
O2 C11 . 1.220(3) ?
O3 N3 . 1.264(3) ?
O4 N3 . 1.238(3) ?
O5 N3 . 1.214(3) ?
O6 N4 . 1.266(3) ?
O7 N4 . 1.225(3) ?
O8 N4 . 1.228(3) ?
O9 H9A . 0.8200 ?
O9 H9B . 0.8812 ?
N1 C1 . 1.320(3) ?
N1 C9 . 1.360(3) ?
N2 C11 . 1.339(3) ?
N2 C12 . 1.414(3) ?
N2 H2 . 0.8600 ?
C1 C2 . 1.409(4) ?
C1 H1 . 0.9300 ?
C2 C3 . 1.347(4) ?
C2 H2A . 0.9300 ?
C3 C4 . 1.408(4) ?
C3 H3 . 0.9300 ?
C4 C5 . 1.403(4) ?
C4 C9 . 1.418(3) ?
C5 C6 . 1.354(4) ?
C5 H5 . 0.9300 ?
C6 C7 . 1.418(4) ?
C6 H6 . 0.9300 ?
C7 C8 . 1.358(3) ?
C7 H7 . 0.9300 ?
C8 C9 . 1.421(3) ?
C10 C11 . 1.518(3) ?
C10 H10A . 0.9700 ?
C10 H10B . 0.9700 ?
C12 C17 . 1.384(4) ?
C12 C13 . 1.385(3) ?
C13 C14 . 1.385(4) ?
C13 H13 . 0.9300 ?
C14 C15 . 1.370(4) ?
C14 H14 . 0.9300 ?
C15 C16 . 1.379(4) ?
C15 H15 . 0.9300 ?
C16 C17 . 1.384(4) ?
C16 H16 . 0.9300 ?
C17 H17 . 0.9300 ?

loop_
_geom_hbond_atom_site_label_D
_geom_hbond_atom_site_label_H
_geom_hbond_atom_site_label_A
_geom_hbond_site_symmetry_A
_geom_hbond_distance_DH
_geom_hbond_distance_HA
_geom_hbond_distance_DA
_geom_hbond_angle_DHA
_geom_hbond_publ_flag
O9 H9A O6 2_675 0.82 1.99 2.803(3) 173.3 yes
O9 H9B O4 1_655 0.88 1.97 2.797(3) 154.9 yes
N2 H2 O8 1_545 0.86 2.07 2.869(3) 154.7 yes
